data_7240768
loop_
_publ_author_name
'Li, Xiao-Yun'
'Liu, Yan'
'Chen, Xiao-Lan'
'Lu, Xin-Yuan'
'Liang, Xing-Xing'
'Zhu, Shan-Shan'
'Wei, Chuan-Wan'
'Qu, Ling-Bo'
'Yu, Bing'

_publ_section_title
;
 6\p-Electrocyclization in water: microwave-assisted synthesis of
 polyheterocyclic-fused quinoline-2-thiones
;
_journal_issue 14
_journal_name_full 'Green Chemistry'
_journal_page_first 4445
_journal_page_last 4449
_journal_paper_doi 10.1039/C9GC04445K
_journal_volume 22
_journal_year 2020
_chemical_formula_moiety 'C15 H8 F3 N3 S, C2 H7 O S'
_chemical_formula_sum 'C17 H15 F3 N3 O S2'
_chemical_formula_weight 398.44
_space_group_crystal_system triclinic
_space_group_IT_number 2
_space_group_name_Hall '-P 1'
_space_group_name_H-M_alt 'P -1'
_atom_sites_solution_hydrogens geom
_atom_sites_solution_primary iterative
_audit_block_doi 10.5517/ccdc.csd.cc240yx1
_audit_creation_date 2019-11-13
_audit_creation_method
;
Olex2 1.2
(compiled 2018.05.29 svn.r3508 for OlexSys, GUI svn.r5506)
;
_audit_update_record
;
2019-11-21 deposited with the CCDC.	2020-06-19 downloaded from the CCDC.
;
_cell_angle_alpha 101.410(3)
_cell_angle_beta 103.927(3)
_cell_angle_gamma 93.498(2)
_cell_formula_units_Z 2
_cell_length_a 7.1450(6)
_cell_length_b 10.3161(9)
_cell_length_c 12.2769(11)
_cell_measurement_reflns_used 4382
_cell_measurement_temperature 298(2)
_cell_measurement_theta_max 26.508
_cell_measurement_theta_min 2.371
_cell_volume 855.32(13)
_computing_cell_refinement 'SAINT v6.02A (Bruker, 2001)'
_computing_data_reduction 'SAINT v6.02A (Bruker, 2001)'
_computing_molecular_graphics 'Olex2 (Dolomanov et al., 2009)'
_computing_publication_material 'Olex2 (Dolomanov et al., 2009)'
_computing_structure_refinement 'ShelXL (Sheldrick, 2015)'
_computing_structure_solution 'olex2.solve (Bourhis et al., 2015)'
_diffrn_ambient_temperature 298.15
_diffrn_measured_fraction_theta_full 0.967
_diffrn_measured_fraction_theta_max 0.983
_diffrn_measurement_device_type 'CCD area detector'
_diffrn_measurement_method 'phi and omega scans'
_diffrn_radiation_monochromator graphite
_diffrn_radiation_type MoK\a
_diffrn_radiation_wavelength 0.71073
_diffrn_reflns_av_R_equivalents 0.0303
_diffrn_reflns_av_unetI/netI 0.0458
_diffrn_reflns_Laue_measured_fraction_full 0.967
_diffrn_reflns_Laue_measured_fraction_max 0.983
_diffrn_reflns_limit_h_max 8
_diffrn_reflns_limit_h_min -8
_diffrn_reflns_limit_k_max 12
_diffrn_reflns_limit_k_min -12
_diffrn_reflns_limit_l_max 14
_diffrn_reflns_limit_l_min -14
_diffrn_reflns_number 4416
_diffrn_reflns_point_group_measured_fraction_full 0.967
_diffrn_reflns_point_group_measured_fraction_max 0.983
_diffrn_reflns_theta_full 25.242
_diffrn_reflns_theta_max 25.098
_diffrn_reflns_theta_min 2.956
_exptl_absorpt_coefficient_mu 0.354
_exptl_absorpt_correction_type none
_exptl_crystal_colour 'metallic light colourless'
_exptl_crystal_colour_lustre metallic
_exptl_crystal_colour_modifier light
_exptl_crystal_colour_primary colourless
_exptl_crystal_density_diffrn 1.547
_exptl_crystal_description block
_exptl_crystal_F_000 410
_exptl_crystal_size_max 0.42
_exptl_crystal_size_mid 0.21
_exptl_crystal_size_min 0.13
_refine_diff_density_max 0.522
_refine_diff_density_min -0.358
_refine_diff_density_rms 0.077
_refine_ls_extinction_method none
_refine_ls_goodness_of_fit_ref 1.029
_refine_ls_hydrogen_treatment constr
_refine_ls_matrix_type full
_refine_ls_number_parameters 238
_refine_ls_number_reflns 3001
_refine_ls_number_restraints 0
_refine_ls_restrained_S_all 1.029
_refine_ls_R_factor_all 0.0629
_refine_ls_R_factor_gt 0.0520
_refine_ls_shift/su_max 0.000
_refine_ls_shift/su_mean 0.000
_refine_ls_structure_factor_coef Fsqd
_refine_ls_weighting_details
;
 w=1/[\s^2^(Fo^2^)+(0.0896P)^2^]
 where P=(Fo^2^+2Fc^2^)/3
;
_refine_ls_weighting_scheme calc
_refine_ls_wR_factor_gt 0.1399
_refine_ls_wR_factor_ref 0.1501
_reflns_Friedel_coverage 0.000
_reflns_number_gt 2361
_reflns_number_total 3001
_reflns_threshold_expression 'I > 2\s(I)'
_cod_data_source_file c9gc04445k2.cif
_cod_data_source_block 191108e
_cod_depositor_comments
;Adding full bibliography for 7240768.cif.

 Adding full bibliography for 7240768.cif.
;
_cod_database_code 7240768
_shelxl_version_number 2013-2
_shelx_space_group_comment
;
The symmetry employed for this shelxl refinement is uniquely defined
by the following loop, which should always be used as a source of
symmetry information in preference to the above space-group names.
They are only intended as comments.
;
_shelx_estimated_absorpt_t_max 0.955
_shelx_estimated_absorpt_t_min 0.865
_olex2_refinement_description
;
1. Fixed Uiso
 At 1.2 times of:
  All C(H) groups, All N(H) groups
 At 1.5 times of:
  All C(H,H,H) groups, All O(H) groups
2.a Aromatic/amide H refined with riding coordinates:
 N1(H1), C5(H5), C8(H8), C9(H9), C11(H11), C12(H12), C13(H13), C14(H14)
2.b Idealised Me refined as rotating group:
 C16(H16a,H16b,H16c), C17(H17a,H17b,H17c)
2.c Idealised tetrahedral OH refined as rotating group:
 O1(H1a)
;
_olex2_submission_special_instructions 'No special instructions were received'

loop_
_space_group_symop_operation_xyz
'x, y, z'
'-x, -y, -z'

loop_
_atom_site_label
_atom_site_type_symbol
_atom_site_fract_x
_atom_site_fract_y
_atom_site_fract_z
_atom_site_U_iso_or_equiv
_atom_site_adp_type
_atom_site_occupancy
_atom_site_site_symmetry_order
_atom_site_calc_flag
_atom_site_refinement_flags_posn
_atom_site_refinement_flags_adp
_atom_site_refinement_flags_occupancy
_atom_site_disorder_assembly
_atom_site_disorder_group
S1 S 0.14643(14) 0.09487(7) -0.10922(7) 0.0573(3) Uani 1 1 d . . . . .
N1 N 0.2213(3) 0.3293(2) -0.15639(17) 0.0356(5) Uani 1 1 d . . . . .
H1 H 0.2171 0.2825 -0.2234 0.043 Uiso 1 1 calc R . . . .
N2 N 0.1888(3) 0.31731(19) 0.13481(16) 0.0311(5) Uani 1 1 d . . . . .
C1 C 0.2625(4) 0.5499(2) -0.0348(2) 0.0298(6) Uani 1 1 d . . . . .
N3 N 0.2402(3) 0.54190(19) 0.16465(16) 0.0320(5) Uani 1 1 d . . . . .
F2 F 0.1226(3) 0.65502(17) 0.37690(15) 0.0647(6) Uani 1 1 d . . . . .
C2 C 0.2036(4) 0.3465(2) 0.0318(2) 0.0308(6) Uani 1 1 d . . . . .
C3 C 0.2354(4) 0.4841(2) 0.0537(2) 0.0298(6) Uani 1 1 d . . . . .
C4 C 0.2583(4) 0.4660(2) -0.1410(2) 0.0314(6) Uani 1 1 d . . . . .
C5 C 0.3256(4) 0.7406(3) -0.1109(2) 0.0419(7) Uani 1 1 d . . . . .
H5 H 0.3475 0.8324 -0.1020 0.050 Uiso 1 1 calc R . . . .
C6 C 0.1909(4) 0.2612(2) -0.0769(2) 0.0356(6) Uani 1 1 d . . . . .
C7 C 0.2137(4) 0.4401(2) 0.2122(2) 0.0303(6) Uani 1 1 d . . . . .
F3 F 0.4200(3) 0.62933(18) 0.43200(16) 0.0661(6) Uani 1 1 d . . . . .
F1 F 0.2174(4) 0.5548(2) 0.51213(15) 0.0821(7) Uani 1 1 d . . . . .
C8 C 0.2907(4) 0.5210(3) -0.2308(2) 0.0376(6) Uani 1 1 d . . . . .
H8 H 0.2894 0.4661 -0.3010 0.045 Uiso 1 1 calc R . . . .
C9 C 0.1604(4) 0.1986(2) 0.1667(2) 0.0388(6) Uani 1 1 d . . . . .
H9 H 0.1437 0.1183 0.1133 0.047 Uiso 1 1 calc R . . . .
C10 C 0.2095(4) 0.4385(2) 0.3267(2) 0.0340(6) Uani 1 1 d . . . . .
C11 C 0.3244(4) 0.6556(3) -0.2149(2) 0.0413(7) Uani 1 1 d . . . . .
H11 H 0.3472 0.6918 -0.2747 0.050 Uiso 1 1 calc R . . . .
C12 C 0.2943(4) 0.6874(2) -0.0223(2) 0.0360(6) Uani 1 1 d . . . . .
H12 H 0.2942 0.7435 0.0470 0.043 Uiso 1 1 calc R . . . .
C13 C 0.1824(4) 0.3205(3) 0.3576(2) 0.0403(7) Uani 1 1 d . . . . .
H13 H 0.1806 0.3196 0.4330 0.048 Uiso 1 1 calc R . . . .
C14 C 0.1571(4) 0.2001(3) 0.2761(2) 0.0421(7) Uani 1 1 d . . . . .
H14 H 0.1377 0.1201 0.2980 0.051 Uiso 1 1 calc R . . . .
C15 C 0.2410(5) 0.5690(3) 0.4110(2) 0.0432(7) Uani 1 1 d . . . . .
S2 S 0.35515(12) 0.09473(7) -0.41493(6) 0.0466(3) Uani 1 1 d . . . . .
O1 O 0.2180(3) 0.1923(2) -0.38915(18) 0.0535(6) Uani 1 1 d . . . . .
H1A H 0.1107 0.1525 -0.3979 0.080 Uiso 1 1 calc GR . . . .
C16 C 0.5461(5) 0.1182(3) -0.2882(3) 0.0631(9) Uani 1 1 d . . . . .
H16A H 0.6059 0.2085 -0.2683 0.095 Uiso 1 1 calc GR . . . .
H16B H 0.6408 0.0588 -0.3010 0.095 Uiso 1 1 calc GR . . . .
H16C H 0.4951 0.0999 -0.2266 0.095 Uiso 1 1 calc GR . . . .
C17 C 0.2490(6) -0.0648(3) -0.4093(3) 0.0650(10) Uani 1 1 d . . . . .
H17A H 0.2129 -0.0585 -0.3382 0.098 Uiso 1 1 calc GR . . . .
H17B H 0.3414 -0.1281 -0.4142 0.098 Uiso 1 1 calc GR . . . .
H17C H 0.1358 -0.0934 -0.4725 0.098 Uiso 1 1 calc GR . . . .

loop_
_atom_site_aniso_label
_atom_site_aniso_U_11
_atom_site_aniso_U_22
_atom_site_aniso_U_33
_atom_site_aniso_U_23
_atom_site_aniso_U_13
_atom_site_aniso_U_12
S1 0.0984(8) 0.0269(4) 0.0458(5) -0.0024(3) 0.0285(5) -0.0048(4)
N1 0.0477(14) 0.0309(11) 0.0259(11) 0.0011(9) 0.0098(10) 0.0026(9)
N2 0.0367(13) 0.0274(11) 0.0273(11) 0.0052(8) 0.0059(9) 0.0025(9)
C1 0.0293(14) 0.0310(13) 0.0270(12) 0.0049(10) 0.0040(10) 0.0045(10)
N3 0.0394(13) 0.0296(11) 0.0252(10) 0.0043(9) 0.0062(9) 0.0039(9)
F2 0.0772(14) 0.0526(11) 0.0520(11) -0.0071(8) 0.0039(10) 0.0255(10)
C2 0.0357(15) 0.0278(13) 0.0268(12) 0.0046(10) 0.0058(11) 0.0022(10)
C3 0.0311(14) 0.0294(13) 0.0254(12) 0.0017(10) 0.0037(10) 0.0044(10)
C4 0.0306(15) 0.0318(13) 0.0288(13) 0.0056(10) 0.0028(11) 0.0025(10)
C5 0.0499(18) 0.0338(14) 0.0409(15) 0.0138(12) 0.0050(13) 0.0038(12)
C6 0.0396(16) 0.0325(14) 0.0305(13) 0.0003(11) 0.0072(12) 0.0021(11)
C7 0.0316(14) 0.0310(13) 0.0255(12) 0.0037(10) 0.0044(10) 0.0018(10)
F3 0.0622(13) 0.0551(11) 0.0629(12) -0.0059(9) 0.0015(10) -0.0112(9)
F1 0.152(2) 0.0645(13) 0.0296(10) 0.0016(8) 0.0337(11) -0.0047(13)
C8 0.0425(17) 0.0433(15) 0.0250(13) 0.0071(11) 0.0049(11) 0.0061(12)
C9 0.0477(17) 0.0271(13) 0.0402(15) 0.0075(11) 0.0091(13) 0.0025(11)
C10 0.0360(15) 0.0381(14) 0.0267(13) 0.0069(11) 0.0055(11) 0.0050(11)
C11 0.0493(18) 0.0454(16) 0.0314(14) 0.0164(12) 0.0083(12) 0.0053(13)
C12 0.0427(17) 0.0313(14) 0.0308(13) 0.0047(11) 0.0057(11) 0.0020(11)
C13 0.0435(17) 0.0466(16) 0.0317(14) 0.0135(12) 0.0076(12) 0.0045(12)
C14 0.0526(19) 0.0365(15) 0.0387(15) 0.0155(12) 0.0092(13) 0.0026(12)
C15 0.056(2) 0.0435(16) 0.0259(14) 0.0052(12) 0.0054(13) 0.0005(14)
S2 0.0625(6) 0.0392(4) 0.0366(4) 0.0011(3) 0.0155(4) 0.0078(3)
O1 0.0629(15) 0.0501(13) 0.0453(12) 0.0031(10) 0.0138(11) 0.0136(10)
C16 0.067(2) 0.053(2) 0.059(2) 0.0054(16) 0.0031(18) 0.0053(16)
C17 0.080(3) 0.0439(19) 0.065(2) -0.0035(16) 0.0219(19) 0.0017(16)

loop_
_atom_type_symbol
_atom_type_description
_atom_type_scat_dispersion_real
_atom_type_scat_dispersion_imag
_atom_type_scat_source
C C 0.0033 0.0016 'International Tables Vol C Tables 4.2.6.8 and 6.1.1.4'
H H 0.0000 0.0000 'International Tables Vol C Tables 4.2.6.8 and 6.1.1.4'
F F 0.0171 0.0103 'International Tables Vol C Tables 4.2.6.8 and 6.1.1.4'
N N 0.0061 0.0033 'International Tables Vol C Tables 4.2.6.8 and 6.1.1.4'
O O 0.0106 0.0060 'International Tables Vol C Tables 4.2.6.8 and 6.1.1.4'
S S 0.1246 0.1234 'International Tables Vol C Tables 4.2.6.8 and 6.1.1.4'

loop_
_geom_angle_atom_site_label_1
_geom_angle_atom_site_label_2
_geom_angle_atom_site_label_3
_geom_angle
_geom_angle_site_symmetry_1
_geom_angle_site_symmetry_3
_geom_angle_publ_flag
C4 N1 H1 116.5 . . ?
C6 N1 H1 116.5 . . ?
C6 N1 C4 126.9(2) . . ?
C2 N2 C7 105.67(19) . . ?
C9 N2 C2 132.1(2) . . ?
C9 N2 C7 122.2(2) . . ?
C4 C1 C3 115.7(2) . . ?
C12 C1 C3 125.1(2) . . ?
C12 C1 C4 119.2(2) . . ?
C7 N3 C3 104.17(19) . . ?
N2 C2 C3 105.1(2) . . ?
N2 C2 C6 130.8(2) . . ?
C3 C2 C6 124.1(2) . . ?
N3 C3 C1 127.3(2) . . ?
N3 C3 C2 112.3(2) . . ?
C2 C3 C1 120.4(2) . . ?
N1 C4 C1 120.1(2) . . ?
N1 C4 C8 120.1(2) . . ?
C8 C4 C1 119.7(2) . . ?
C11 C5 H5 120.4 . . ?
C12 C5 H5 120.4 . . ?
C12 C5 C11 119.2(2) . . ?
N1 C6 S1 121.23(18) . . ?
N1 C6 C2 112.6(2) . . ?
C2 C6 S1 126.1(2) . . ?
N2 C7 C10 117.3(2) . . ?
N3 C7 N2 112.7(2) . . ?
N3 C7 C10 129.9(2) . . ?
C4 C8 H8 120.3 . . ?
C11 C8 C4 119.5(2) . . ?
C11 C8 H8 120.3 . . ?
N2 C9 H9 120.4 . . ?
C14 C9 N2 119.1(2) . . ?
C14 C9 H9 120.4 . . ?
C7 C10 C15 117.8(2) . . ?
C13 C10 C7 120.0(2) . . ?
C13 C10 C15 122.1(2) . . ?
C5 C11 H11 119.2 . . ?
C8 C11 C5 121.7(2) . . ?
C8 C11 H11 119.2 . . ?
C1 C12 H12 119.6 . . ?
C5 C12 C1 120.7(2) . . ?
C5 C12 H12 119.6 . . ?
C10 C13 H13 119.9 . . ?
C10 C13 C14 120.2(2) . . ?
C14 C13 H13 119.9 . . ?
C9 C14 C13 121.1(2) . . ?
C9 C14 H14 119.5 . . ?
C13 C14 H14 119.5 . . ?
F2 C15 F3 106.1(2) . . ?
F2 C15 F1 106.5(3) . . ?
F2 C15 C10 113.6(2) . . ?
F3 C15 C10 112.2(2) . . ?
F1 C15 F3 106.0(2) . . ?
F1 C15 C10 111.9(2) . . ?
O1 S2 C16 106.14(15) . . ?
O1 S2 C17 107.00(16) . . ?
C16 S2 C17 97.49(16) . . ?
S2 O1 H1A 109.5 . . ?
S2 C16 H16A 109.5 . . ?
S2 C16 H16B 109.5 . . ?
S2 C16 H16C 109.5 . . ?
H16A C16 H16B 109.5 . . ?
H16A C16 H16C 109.5 . . ?
H16B C16 H16C 109.5 . . ?
S2 C17 H17A 109.5 . . ?
S2 C17 H17B 109.5 . . ?
S2 C17 H17C 109.5 . . ?
H17A C17 H17B 109.5 . . ?
H17A C17 H17C 109.5 . . ?
H17B C17 H17C 109.5 . . ?

loop_
_geom_bond_atom_site_label_1
_geom_bond_atom_site_label_2
_geom_bond_distance
_geom_bond_site_symmetry_2
_geom_bond_publ_flag
S1 C6 1.676(3) . ?
N1 H1 0.8600 . ?
N1 C4 1.385(3) . ?
N1 C6 1.359(3) . ?
N2 C2 1.383(3) . ?
N2 C7 1.398(3) . ?
N2 C9 1.375(3) . ?
C1 C3 1.434(3) . ?
C1 C4 1.408(3) . ?
C1 C12 1.394(3) . ?
N3 C3 1.366(3) . ?
N3 C7 1.323(3) . ?
F2 C15 1.321(3) . ?
C2 C3 1.385(3) . ?
C2 C6 1.425(3) . ?
C4 C8 1.395(3) . ?
C5 H5 0.9300 . ?
C5 C11 1.396(4) . ?
C5 C12 1.369(4) . ?
C7 C10 1.417(3) . ?
F3 C15 1.330(4) . ?
F1 C15 1.328(3) . ?
C8 H8 0.9300 . ?
C8 C11 1.362(4) . ?
C9 H9 0.9300 . ?
C9 C14 1.347(4) . ?
C10 C13 1.362(4) . ?
C10 C15 1.494(4) . ?
C11 H11 0.9300 . ?
C12 H12 0.9300 . ?
C13 H13 0.9300 . ?
C13 C14 1.403(4) . ?
C14 H14 0.9300 . ?
S2 O1 1.489(2) . ?
S2 C16 1.769(3) . ?
S2 C17 1.791(3) . ?
O1 H1A 0.8200 . ?
C16 H16A 0.9600 . ?
C16 H16B 0.9600 . ?
C16 H16C 0.9600 . ?
C17 H17A 0.9600 . ?
C17 H17B 0.9600 . ?
C17 H17C 0.9600 . ?
